data_7123425
loop_
_publ_author_name
'Apps, Samantha'
'Miller, Philip'
'Long, Nicholas J.'

_publ_section_title
;
 Cobalt-triphos dinitrogen complexes: activation and
 silyl-functionalisation of N2
;
_journal_name_full 'Chemical Communications'
_journal_paper_doi 10.1039/C9CC01496A
_journal_year 2019
_chemical_formula_moiety 'C78 H72 Co2 N4 P6'
_chemical_formula_sum 'C78 H72 Co2 N4 P6'
_chemical_formula_weight 1369.07
_chemical_name_systematic 3
_chemical_properties_physical Air-sensitive,Moisture-sensitive,Hygroscopic
_space_group_crystal_system cubic
_space_group_IT_number 205
_space_group_name_Hall '-P 2ac 2ab 3'
_space_group_name_H-M_alt 'P a -3'
_symmetry_space_group_name_Hall '-P 2ac 2ab 3'
_symmetry_space_group_name_H-M 'P a -3'
_atom_sites_solution_hydrogens geom
_atom_sites_solution_primary iterative
_audit_creation_date 2019-02-14
_audit_creation_method
;
Olex2 1.2
(compiled 2018.05.29 svn.r3508 for OlexSys, GUI svn.r5506)
;
_audit_update_record
;
2019-02-14 deposited with the CCDC.    2019-05-10 downloaded from the CCDC.
;
_cell_angle_alpha 90
_cell_angle_beta 90
_cell_angle_gamma 90
_cell_formula_units_Z 4
_cell_length_a 18.92580(10)
_cell_length_b 18.92580(10)
_cell_length_c 18.92580(10)
_cell_measurement_reflns_used 1876
_cell_measurement_temperature 173.05(10)
_cell_measurement_theta_max 72.5730
_cell_measurement_theta_min 4.6600
_cell_volume 6778.95(6)
_computing_cell_refinement 'CrysAlisPro 1.171.38.46 (Rigaku OD, 2015)'
_computing_data_collection 'CrysAlisPro 1.171.38.46 (Rigaku OD, 2015)'
_computing_data_reduction 'CrysAlisPro 1.171.38.46 (Rigaku OD, 2015)'
_computing_molecular_graphics 'Olex2 (Dolomanov et al., 2009)'
_computing_publication_material 'Olex2 (Dolomanov et al., 2009)'
_computing_structure_refinement 'ShelXL (Sheldrick, 2015)'
_computing_structure_solution
;
Superflip (Palatinus & Chapuis, 2007;Palatinus & van der Lee, 2008;
Palatinus et al., 2012)
;
_diffrn_ambient_environment N~2~
_diffrn_ambient_temperature 173
_diffrn_detector 'CCD plate'
_diffrn_detector_area_resol_mean 10.4115
_diffrn_detector_type Atlas
_diffrn_measured_fraction_theta_full 0.986
_diffrn_measured_fraction_theta_max 0.957
_diffrn_measurement_details
;
List of Runs (angles in degrees, time in seconds):

  # Type    Start    End  Width  t~exp~   \w     \q     \k     \f   Frames
#--------------------------------------------------------------------------
  1  \w     52.00  94.00   1.00   10.95    --   41.86  19.00  30.00   42
  2  \w     26.00 104.00   1.00   41.73    --  106.38 -95.00 120.00   78
;
_diffrn_measurement_device 'four-circle diffractometer'
_diffrn_measurement_device_type 'Xcalibur, Atlas, Ultra'
_diffrn_measurement_method '\w scans'
_diffrn_orient_matrix_type 'CrysAlisPro convention (1999,Acta A55,543-557)'
_diffrn_orient_matrix_UB_11 0.0710501000
_diffrn_orient_matrix_UB_12 0.0159696000
_diffrn_orient_matrix_UB_13 -0.0364026000
_diffrn_orient_matrix_UB_21 0.0287992000
_diffrn_orient_matrix_UB_22 0.0305596000
_diffrn_orient_matrix_UB_23 0.0697057000
_diffrn_orient_matrix_UB_31 0.0272870000
_diffrn_orient_matrix_UB_32 -0.0737379000
_diffrn_orient_matrix_UB_33 0.0211105000
_diffrn_radiation_monochromator mirror
_diffrn_radiation_probe x-ray
_diffrn_radiation_type CuK\a
_diffrn_radiation_wavelength 1.54184
_diffrn_reflns_av_R_equivalents 0.0274
_diffrn_reflns_av_unetI/netI 0.0319
_diffrn_reflns_Laue_measured_fraction_full 0.986
_diffrn_reflns_Laue_measured_fraction_max 0.957
_diffrn_reflns_limit_h_max 9
_diffrn_reflns_limit_h_min -21
_diffrn_reflns_limit_k_max 15
_diffrn_reflns_limit_k_min -15
_diffrn_reflns_limit_l_max 3
_diffrn_reflns_limit_l_min -22
_diffrn_reflns_number 4814
_diffrn_reflns_point_group_measured_fraction_full 0.986
_diffrn_reflns_point_group_measured_fraction_max 0.957
_diffrn_reflns_theta_full 67.684
_diffrn_reflns_theta_max 73.488
_diffrn_reflns_theta_min 4.046
_diffrn_source 'fine-focus sealed X-ray tube'
_diffrn_source_type 'Enhance Ultra (Cu) X-ray Source'
_exptl_absorpt_coefficient_mu 5.537
_exptl_absorpt_correction_T_max 1.00000
_exptl_absorpt_correction_T_min 0.97759
_exptl_absorpt_correction_type multi-scan
_exptl_absorpt_process_details
;
CrysAlisPro 1.171.38.46 (Rigaku Oxford Diffraction, 2015)
Empirical absorption correction using spherical harmonics,
 implemented in SCALE3 ABSPACK scaling algorithm.
;
_exptl_crystal_colour 'clear dark red'
_exptl_crystal_colour_lustre clear
_exptl_crystal_colour_modifier dark
_exptl_crystal_colour_primary red
_exptl_crystal_density_diffrn 1.341
_exptl_crystal_description 'irregular blocks'
_exptl_crystal_F_000 2848
_exptl_crystal_recrystallization_method 'Vapour deposition'
_exptl_crystal_size_max 0.253
_exptl_crystal_size_mid 0.234
_exptl_crystal_size_min 0.142
_refine_diff_density_max 0.310
_refine_diff_density_min -0.209
_refine_diff_density_rms 0.047
_refine_ls_extinction_method none
_refine_ls_goodness_of_fit_ref 1.045
_refine_ls_hydrogen_treatment constr
_refine_ls_matrix_type full
_refine_ls_number_parameters 136
_refine_ls_number_reflns 2193
_refine_ls_number_restraints 0
_refine_ls_restrained_S_all 1.045
_refine_ls_R_factor_all 0.0460
_refine_ls_R_factor_gt 0.0375
_refine_ls_shift/su_max 0.001
_refine_ls_shift/su_mean 0.000
_refine_ls_structure_factor_coef Fsqd
_refine_ls_weighting_details 'w=1/[\s^2^(Fo^2^)+(0.0551P)^2^+1.7943P] where P=(Fo^2^+2Fc^2^)/3'
_refine_ls_weighting_scheme calc
_refine_ls_wR_factor_gt 0.0935
_refine_ls_wR_factor_ref 0.1002
_reflns_Friedel_coverage 0.000
_reflns_number_gt 1900
_reflns_number_total 2193
_reflns_threshold_expression 'I > 2\s(I)'
_cod_data_source_file c9cc01496a2.cif
_cod_data_source_block 3
_cod_original_cell_volume 6778.95(11)
_cod_database_code 7123425
_shelx_shelxl_version_number 2017/1
_chemical_oxdiff_formula 'C39 H36 Co P3 N3'
_chemical_oxdiff_usercomment SA272
_shelx_space_group_comment
;
The symmetry employed for this shelxl refinement is uniquely defined
by the following loop, which should always be used as a source of
symmetry information in preference to the above space-group names.
They are only intended as comments.
;
_shelx_estimated_absorpt_t_max 0.507
_shelx_estimated_absorpt_t_min 0.335
_reflns_odcompleteness_completeness 98.60
_reflns_odcompleteness_iscentric 1
_reflns_odcompleteness_theta 66.49
_olex2_refinement_description
;
1. Fixed Uiso
 At 1.2 times of:
  All C(H) groups, All C(H,H) groups
2.a Secondary CH2 refined with riding coordinates:
 C2(H2A,H2B)
2.b Aromatic/amide H refined with riding coordinates:
 C7(H7), C15(H15), C11(H11), C8(H8), C6(H6), C5(H5), C9(H9), C12(H12),
 C14(H14), C13(H13)
;
_olex2_submission_special_instructions 'No special instructions were received'
_oxdiff_exptl_absorpt_empirical_details
;
Empirical correction (ABSPACK) includes:
- Absorption correction using spherical harmonics
- Frame scaling
;
_oxdiff_exptl_absorpt_empirical_full_max 1.076
_oxdiff_exptl_absorpt_empirical_full_min 0.972

loop_
_space_group_symop_operation_xyz
'x, y, z'
'-x+1/2, -y, z+1/2'
'-x, y+1/2, -z+1/2'
'x+1/2, -y+1/2, -z'
'z, x, y'
'z+1/2, -x+1/2, -y'
'-z+1/2, -x, y+1/2'
'-z, x+1/2, -y+1/2'
'y, z, x'
'-y, z+1/2, -x+1/2'
'y+1/2, -z+1/2, -x'
'-y+1/2, -z, x+1/2'
'-x, -y, -z'
'x-1/2, y, -z-1/2'
'x, -y-1/2, z-1/2'
'-x-1/2, y-1/2, z'
'-z, -x, -y'
'-z-1/2, x-1/2, y'
'z-1/2, x, -y-1/2'
'z, -x-1/2, y-1/2'
'-y, -z, -x'
'y, -z-1/2, x-1/2'
'-y-1/2, z-1/2, x'
'y-1/2, z, -x-1/2'

loop_
_atom_site_label
_atom_site_type_symbol
_atom_site_fract_x
_atom_site_fract_y
_atom_site_fract_z
_atom_site_U_iso_or_equiv
_atom_site_adp_type
_atom_site_occupancy
_atom_site_site_symmetry_order
_atom_site_calc_flag
_atom_site_refinement_flags_posn
_atom_site_refinement_flags_adp
_atom_site_refinement_flags_occupancy
Co1 Co 0.92901(2) 0.57099(2) 0.42901(2) 0.03053(17) Uani 1 3 d S T P
P3 P 0.89620(3) 0.53907(3) 0.32493(3) 0.03140(16) Uani 1 1 d . . .
N21 N 0.98288(9) 0.51712(9) 0.48288(9) 0.0333(6) Uani 1 3 d S T P
N1 N 0.82846(9) 0.67154(9) 0.32846(9) 0.0325(6) Uani 1 3 d S T P
C10 C 0.96389(12) 0.50647(12) 0.26324(12) 0.0355(5) Uani 1 1 d . . .
C4 C 0.83125(11) 0.46798(11) 0.31146(12) 0.0349(5) Uani 1 1 d . . .
C2 C 0.85397(12) 0.61692(11) 0.27998(11) 0.0352(5) Uani 1 1 d . . .
H2A H 0.888078 0.637933 0.248021 0.042 Uiso 1 1 calc R . .
H2B H 0.814538 0.600228 0.251811 0.042 Uiso 1 1 calc R . .
C7 C 0.73925(13) 0.35443(13) 0.29253(15) 0.0480(6) Uani 1 1 d . . .
H7 H 0.708540 0.316575 0.286291 0.058 Uiso 1 1 calc R . .
C15 C 0.97111(15) 0.52566(15) 0.19319(13) 0.0502(6) Uani 1 1 d . . .
H15 H 0.939322 0.557257 0.173030 0.060 Uiso 1 1 calc R . .
C11 C 1.01177(13) 0.45807(13) 0.29107(13) 0.0441(6) Uani 1 1 d . . .
H11 H 1.007390 0.444166 0.337994 0.053 Uiso 1 1 calc R . .
C8 C 0.75432(13) 0.39877(13) 0.23641(14) 0.0467(6) Uani 1 1 d . . .
H8 H 0.733920 0.390613 0.192453 0.056 Uiso 1 1 calc R . .
C6 C 0.76974(14) 0.36624(12) 0.35790(14) 0.0451(6) Uani 1 1 d . . .
H6 H 0.759253 0.336616 0.395672 0.054 Uiso 1 1 calc R . .
C5 C 0.81629(13) 0.42271(12) 0.36704(13) 0.0389(5) Uani 1 1 d . . .
H5 H 0.837432 0.430018 0.410791 0.047 Uiso 1 1 calc R . .
C9 C 0.79974(13) 0.45521(13) 0.24573(13) 0.0420(5) Uani 1 1 d . . .
H9 H 0.809487 0.485046 0.207922 0.050 Uiso 1 1 calc R . .
C12 C 1.06547(14) 0.43035(14) 0.25056(16) 0.0516(7) Uani 1 1 d . . .
H12 H 1.096879 0.398078 0.270221 0.062 Uiso 1 1 calc R . .
C14 C 1.02578(17) 0.49786(17) 0.15274(15) 0.0614(8) Uani 1 1 d . . .
H14 H 1.030581 0.511676 0.105827 0.074 Uiso 1 1 calc R . .
C13 C 1.07277(15) 0.45038(16) 0.18090(16) 0.0545(7) Uani 1 1 d . . .
H13 H 1.109053 0.431940 0.153362 0.065 Uiso 1 1 calc R . .

loop_
_atom_site_aniso_label
_atom_site_aniso_U_11
_atom_site_aniso_U_22
_atom_site_aniso_U_33
_atom_site_aniso_U_23
_atom_site_aniso_U_13
_atom_site_aniso_U_12
Co1 0.03053(17) 0.03053(17) 0.03053(17) 0.00343(13) -0.00343(13) 0.00343(13)
P3 0.0332(3) 0.0305(3) 0.0306(3) 0.0017(2) -0.0027(2) 0.0024(2)
N21 0.0333(6) 0.0333(6) 0.0333(6) 0.0011(6) -0.0011(6) 0.0011(6)
N1 0.0325(6) 0.0325(6) 0.0325(6) 0.0035(7) -0.0035(7) 0.0035(7)
C10 0.0336(11) 0.0336(11) 0.0392(11) -0.0018(9) -0.0017(9) 0.0005(9)
C4 0.0321(11) 0.0332(11) 0.0394(11) -0.0016(9) -0.0002(9) 0.0021(9)
C2 0.0390(11) 0.0348(11) 0.0317(10) 0.0022(9) -0.0049(9) 0.0047(9)
C7 0.0379(13) 0.0413(13) 0.0646(16) -0.0082(12) 0.0059(12) -0.0033(10)
C15 0.0526(15) 0.0576(15) 0.0405(13) 0.0056(11) 0.0034(11) 0.0183(13)
C11 0.0467(13) 0.0442(13) 0.0414(12) 0.0028(10) 0.0011(10) 0.0080(11)
C8 0.0417(13) 0.0481(14) 0.0504(14) -0.0064(11) -0.0055(11) -0.0031(11)
C6 0.0497(14) 0.0330(12) 0.0526(14) 0.0007(10) 0.0140(11) -0.0002(10)
C5 0.0444(13) 0.0331(11) 0.0393(12) -0.0019(9) 0.0034(10) 0.0027(9)
C9 0.0423(12) 0.0423(13) 0.0413(12) 0.0002(10) -0.0041(10) -0.0003(10)
C12 0.0462(14) 0.0494(15) 0.0590(16) 0.0038(12) 0.0027(12) 0.0141(11)
C14 0.0716(19) 0.0713(19) 0.0414(14) 0.0086(13) 0.0133(13) 0.0261(16)
C13 0.0504(15) 0.0578(16) 0.0553(16) -0.0012(13) 0.0140(12) 0.0145(13)

loop_
_atom_type_symbol
_atom_type_description
_atom_type_scat_dispersion_real
_atom_type_scat_dispersion_imag
_atom_type_scat_source
C C 0.0181 0.0091 'International Tables Vol C Tables 4.2.6.8 and 6.1.1.4'
H H 0.0000 0.0000 'International Tables Vol C Tables 4.2.6.8 and 6.1.1.4'
Co Co -2.3653 3.6143 'International Tables Vol C Tables 4.2.6.8 and 6.1.1.4'
N N 0.0311 0.0180 'International Tables Vol C Tables 4.2.6.8 and 6.1.1.4'
P P 0.2955 0.4335 'International Tables Vol C Tables 4.2.6.8 and 6.1.1.4'

loop_
_geom_angle_atom_site_label_1
_geom_angle_atom_site_label_2
_geom_angle_atom_site_label_3
_geom_angle
_geom_angle_site_symmetry_1
_geom_angle_site_symmetry_3
P3 Co1 P3 94.24(3) 12_664 6_566
P3 Co1 P3 94.24(3) . 6_566
P3 Co1 P3 94.24(3) . 12_664
N21 Co1 P3 122.208(19) . 6_566
N21 Co1 P3 122.208(19) . 12_664
N21 Co1 P3 122.208(19) . .
C10 P3 Co1 118.30(7) . .
C10 P3 C4 97.59(10) . .
C10 P3 C2 105.77(10) . .
C4 P3 Co1 121.66(8) . .
C4 P3 C2 103.09(10) . .
C2 P3 Co1 108.48(7) . .
N21 N21 Co1 180.0(4) 13_766 .
C2 N1 C2 114.60(10) 12_664 .
C2 N1 C2 114.59(10) 12_664 6_566
C2 N1 C2 114.59(10) 6_566 .
C15 C10 P3 126.13(18) . .
C15 C10 C11 118.2(2) . .
C11 C10 P3 115.71(18) . .
C5 C4 P3 118.91(17) . .
C5 C4 C9 118.7(2) . .
C9 C4 P3 122.25(18) . .
P3 C2 H2A 108.7 . .
P3 C2 H2B 108.7 . .
N1 C2 P3 114.22(17) . .
N1 C2 H2A 108.7 . .
N1 C2 H2B 108.7 . .
H2A C2 H2B 107.6 . .
C8 C7 H7 119.9 . .
C6 C7 H7 119.9 . .
C6 C7 C8 120.2(2) . .
C10 C15 H15 119.9 . .
C10 C15 C14 120.2(2) . .
C14 C15 H15 119.9 . .
C10 C11 H11 119.3 . .
C12 C11 C10 121.4(2) . .
C12 C11 H11 119.3 . .
C7 C8 H8 120.0 . .
C9 C8 C7 119.9(2) . .
C9 C8 H8 120.0 . .
C7 C6 H6 120.1 . .
C7 C6 C5 119.9(2) . .
C5 C6 H6 120.1 . .
C4 C5 C6 120.5(2) . .
C4 C5 H5 119.7 . .
C6 C5 H5 119.7 . .
C4 C9 H9 119.6 . .
C8 C9 C4 120.8(2) . .
C8 C9 H9 119.6 . .
C11 C12 H12 119.9 . .
C11 C12 C13 120.1(2) . .
C13 C12 H12 119.9 . .
C15 C14 H14 119.5 . .
C13 C14 C15 121.1(3) . .
C13 C14 H14 119.5 . .
C12 C13 H13 120.4 . .
C14 C13 C12 119.1(2) . .
C14 C13 H13 120.4 . .

loop_
_geom_bond_atom_site_label_1
_geom_bond_atom_site_label_2
_geom_bond_distance
_geom_bond_site_symmetry_2
Co1 P3 2.1519(6) 6_566
Co1 P3 2.1519(6) .
Co1 P3 2.1519(6) 12_664
Co1 N21 1.766(3) .
P3 C10 1.840(2) .
P3 C4 1.840(2) .
P3 C2 1.880(2) .
N21 N21 1.122(6) 13_766
N1 C2 1.464(2) 6_566
N1 C2 1.464(2) 12_664
N1 C2 1.464(2) .
C10 C15 1.381(3) .
C10 C11 1.392(3) .
C4 C5 1.386(3) .
C4 C9 1.401(3) .
C2 H2A 0.9700 .
C2 H2B 0.9700 .
C7 H7 0.9300 .
C7 C8 1.383(4) .
C7 C6 1.383(4) .
C15 H15 0.9300 .
C15 C14 1.391(4) .
C11 H11 0.9300 .
C11 C12 1.377(4) .
C8 H8 0.9300 .
C8 C9 1.383(3) .
C6 H6 0.9300 .
C6 C5 1.396(3) .
C5 H5 0.9300 .
C9 H9 0.9300 .
C12 H12 0.9300 .
C12 C13 1.379(4) .
C14 H14 0.9300 .
C14 C13 1.372(4) .
C13 H13 0.9300 .
